data_7057920
loop_
_publ_author_name
'Choudhary, Sachin'
'Singh, Anoop'
'Yadav, Jyothi'
'Mir, Nisar A.'
'Anthal, Sumati'
'Kant, Rajni'
'Kumar, Indresh'

_publ_section_title
;
 A simple route to tetracyclic oxazepine-fused pyrroles via metal-free
 [3+2] annulation between dibenzo[b,f][1,4]oxazepines and aqueous
 succinaldehyde
;
_journal_issue 2
_journal_name_full 'New Journal of Chemistry'
_journal_page_first 953
_journal_paper_doi 10.1039/C8NJ04861D
_journal_volume 43
_journal_year 2019
_chemical_formula_moiety 'C18 H10 Cl2 F N O2'
_chemical_formula_sum 'C18 H10 Cl2 F N O2'
_chemical_formula_weight 362.17
_space_group_crystal_system monoclinic
_space_group_IT_number 14
_space_group_name_Hall '-P 2ybc'
_space_group_name_H-M_alt 'P 1 21/c 1'
_symmetry_space_group_name_Hall '-P 2ybc'
_symmetry_space_group_name_H-M 'P 1 21/c 1'
_atom_sites_solution_hydrogens geom
_audit_creation_method SHELXL-2016/6
_audit_update_record
;
2017-09-07 deposited with the CCDC.
2018-11-06 downloaded from the CCDC.
;
_cell_angle_alpha 90
_cell_angle_beta 98.220(9)
_cell_angle_gamma 90
_cell_formula_units_Z 4
_cell_length_a 16.6493(13)
_cell_length_b 13.1167(11)
_cell_length_c 7.0767(7)
_cell_measurement_reflns_used 1757
_cell_measurement_temperature 293(2)
_cell_measurement_theta_max 27.5490
_cell_measurement_theta_min 3.8780
_cell_volume 1529.6(2)
_computing_cell_refinement 'CrysAlisPro (Oxford Diffraction,2010)'
_computing_data_collection 'CrysAlisPro (Oxford Diffraction,2010)'
_computing_data_reduction 'CrysAlisPro (Oxford Diffraction,2010)'
_computing_molecular_graphics 'ORTEP3 (Farrugia, 2012)'
_computing_publication_material 'PLATON (Spek,2009)'
_computing_structure_refinement 'SHELXL-2016/6 (Sheldrick, 2016)'
_computing_structure_solution 'SHELXL-97 (Sheldrick, 2008)'
_diffrn_ambient_temperature 293(2)
_diffrn_detector_area_resol_mean 6.1049
_diffrn_measured_fraction_theta_full 0.997
_diffrn_measured_fraction_theta_max 0.997
_diffrn_measurement_device_type 'Xcalibur, Sapphire3'
_diffrn_measurement_method 'omega scans'
_diffrn_radiation_type MoK\a
_diffrn_radiation_wavelength 0.71073
_diffrn_reflns_av_R_equivalents 0.0430
_diffrn_reflns_av_unetI/netI 0.0605
_diffrn_reflns_Laue_measured_fraction_full 0.997
_diffrn_reflns_Laue_measured_fraction_max 0.997
_diffrn_reflns_limit_h_max 20
_diffrn_reflns_limit_h_min -20
_diffrn_reflns_limit_k_max 11
_diffrn_reflns_limit_k_min -16
_diffrn_reflns_limit_l_max 4
_diffrn_reflns_limit_l_min -8
_diffrn_reflns_number 6007
_diffrn_reflns_point_group_measured_fraction_full 0.997
_diffrn_reflns_point_group_measured_fraction_max 0.997
_diffrn_reflns_theta_full 25.242
_diffrn_reflns_theta_max 25.994
_diffrn_reflns_theta_min 3.665
_diffrn_source 'fine-focus sealed tube'
_exptl_absorpt_coefficient_mu 0.446
_exptl_absorpt_correction_T_max 1.00000
_exptl_absorpt_correction_T_min 0.72466
_exptl_absorpt_correction_type multi-scan
_exptl_crystal_colour orange
_exptl_crystal_density_diffrn 1.573
_exptl_crystal_description plate
_exptl_crystal_F_000 736
_exptl_crystal_size_max 0.20
_exptl_crystal_size_mid 0.20
_exptl_crystal_size_min 0.10
_refine_diff_density_max 0.377
_refine_diff_density_min -0.325
_refine_diff_density_rms 0.068
_refine_ls_extinction_coef 0.005(2)
_refine_ls_extinction_expression Fc^*^=kFc[1+0.001xFc^2^\l^3^/sin(2\q)]^-1/4^
_refine_ls_extinction_method 'SHELXL-2016/6 (Sheldrick 2016)'
_refine_ls_goodness_of_fit_ref 1.104
_refine_ls_hydrogen_treatment constr
_refine_ls_matrix_type full
_refine_ls_number_parameters 219
_refine_ls_number_reflns 3003
_refine_ls_number_restraints 0
_refine_ls_restrained_S_all 1.104
_refine_ls_R_factor_all 0.0943
_refine_ls_R_factor_gt 0.0626
_refine_ls_shift/su_max 0.001
_refine_ls_shift/su_mean 0.000
_refine_ls_structure_factor_coef Fsqd
_refine_ls_weighting_details 'w=1/[\s^2^(Fo^2^)+(0.0725P)^2^+0.8139P] where P=(Fo^2^+2Fc^2^)/3'
_refine_ls_weighting_scheme calc
_refine_ls_wR_factor_gt 0.1607
_refine_ls_wR_factor_ref 0.1822
_reflns_Friedel_coverage 0.000
_reflns_number_gt 2041
_reflns_number_total 3003
_reflns_threshold_expression 'I > 2\s(I)'
_cod_data_source_file c8nj04861d2.cif
_cod_data_source_block shelx
_cod_depositor_comments 'Adding full bibliography for 7057920--7057921.cif.'
_cod_database_code 7057920
_shelx_shelxl_version_number 2016/6
_shelx_space_group_comment
;
The symmetry employed for this shelxl refinement is uniquely defined
by the following loop, which should always be used as a source of
symmetry information in preference to the above space-group names.
They are only intended as comments.
;

loop_
_space_group_symop_operation_xyz
'x, y, z'
'-x, y+1/2, -z+1/2'
'-x, -y, -z'
'x, -y-1/2, z-1/2'

loop_
_atom_site_label
_atom_site_type_symbol
_atom_site_fract_x
_atom_site_fract_y
_atom_site_fract_z
_atom_site_U_iso_or_equiv
_atom_site_adp_type
_atom_site_occupancy
_atom_site_site_symmetry_order
_atom_site_calc_flag
_atom_site_refinement_flags_posn
_atom_site_refinement_flags_adp
Cl1 Cl 0.24189(9) 0.12020(8) 0.24328(17) 0.0695(4) Uani 1 1 d . .
Cl2 Cl 0.45066(6) 0.43851(12) 0.2835(2) 0.0777(5) Uani 1 1 d . .
O2 O 0.30217(15) 0.55975(19) 0.2205(4) 0.0464(7) Uani 1 1 d . .
N1 N 0.14486(17) 0.4872(2) 0.2083(4) 0.0362(7) Uani 1 1 d . .
O1 O -0.03374(17) 0.7471(2) 0.0521(4) 0.0571(8) Uani 1 1 d . .
C17 C 0.2108(2) 0.4188(3) 0.2264(5) 0.0363(8) Uani 1 1 d . .
C16 C 0.1975(2) 0.3149(3) 0.2326(5) 0.0404(9) Uani 1 1 d . .
H16 H 0.145018 0.289433 0.225577 0.048 Uiso 1 1 calc R U
C5 C 0.1349(2) 0.5696(2) 0.0886(5) 0.0341(8) Uani 1 1 d . .
C2 C 0.0614(2) 0.6145(3) 0.1120(5) 0.0385(8) Uani 1 1 d . .
C12 C 0.2894(2) 0.4551(3) 0.2360(5) 0.0404(9) Uani 1 1 d . .
C11 C 0.2763(2) 0.5931(3) 0.0348(6) 0.0427(9) Uani 1 1 d . .
C14 C 0.3427(3) 0.2825(3) 0.2660(5) 0.0494(10) Uani 1 1 d . .
C7 C 0.1715(3) 0.6246(3) -0.2261(6) 0.0468(10) Uani 1 1 d . .
H7 H 0.116914 0.624915 -0.277590 0.056 Uiso 1 1 calc R U
C4 C 0.0781(2) 0.4786(3) 0.3035(5) 0.0426(9) Uani 1 1 d . .
H4 H 0.069974 0.428054 0.390952 0.051 Uiso 1 1 calc R U
C1 C 0.0294(2) 0.7080(3) 0.0247(5) 0.0421(9) Uani 1 1 d . .
H1 H 0.059478 0.740587 -0.058580 0.051 Uiso 1 1 calc R U
C6 C 0.1950(2) 0.5961(3) -0.0353(5) 0.0379(8) Uani 1 1 d . .
F1 F 0.41158(16) 0.6248(3) -0.0046(5) 0.0884(10) Uani 1 1 d . .
C15 C 0.2629(3) 0.2498(3) 0.2494(5) 0.0466(10) Uani 1 1 d . .
C3 C 0.0269(2) 0.5559(3) 0.2483(5) 0.0435(9) Uani 1 1 d . .
H3 H -0.022262 0.568527 0.291711 0.052 Uiso 1 1 calc R U
C13 C 0.3538(2) 0.3884(3) 0.2609(5) 0.0483(10) Uani 1 1 d . .
C10 C 0.3330(3) 0.6241(3) -0.0792(7) 0.0575(12) Uani 1 1 d . .
C18 C 0.4125(3) 0.2091(4) 0.2865(7) 0.0692(14) Uani 1 1 d . .
H18A H 0.423349 0.185852 0.416247 0.104 Uiso 1 1 calc R U
H18B H 0.459788 0.242602 0.252977 0.104 Uiso 1 1 calc R U
H18C H 0.399103 0.151919 0.203321 0.104 Uiso 1 1 calc R U
C8 C 0.2297(3) 0.6522(3) -0.3378(7) 0.0603(12) Uani 1 1 d . .
H8 H 0.213615 0.670880 -0.464396 0.072 Uiso 1 1 calc R U
C9 C 0.3099(3) 0.6526(4) -0.2657(8) 0.0673(14) Uani 1 1 d . .
H9 H 0.348562 0.671910 -0.341634 0.081 Uiso 1 1 calc R U

loop_
_atom_site_aniso_label
_atom_site_aniso_U_11
_atom_site_aniso_U_22
_atom_site_aniso_U_33
_atom_site_aniso_U_23
_atom_site_aniso_U_13
_atom_site_aniso_U_12
Cl1 0.1176(11) 0.0361(6) 0.0546(7) 0.0075(5) 0.0111(7) 0.0132(6)
Cl2 0.0399(6) 0.1005(10) 0.0895(10) -0.0079(8) -0.0017(6) 0.0037(6)
O2 0.0447(15) 0.0428(15) 0.0511(16) -0.0088(12) 0.0044(12) -0.0088(12)
N1 0.0402(16) 0.0314(15) 0.0377(16) 0.0022(13) 0.0077(13) -0.0013(13)
O1 0.0560(18) 0.0573(17) 0.0577(18) -0.0055(14) 0.0068(14) 0.0177(15)
C17 0.0403(19) 0.0377(19) 0.0310(18) 0.0000(15) 0.0050(15) 0.0042(16)
C16 0.053(2) 0.0356(19) 0.0331(19) 0.0026(15) 0.0063(16) 0.0021(17)
C5 0.0396(19) 0.0281(17) 0.0346(18) -0.0017(14) 0.0054(15) -0.0027(15)
C2 0.041(2) 0.037(2) 0.038(2) -0.0031(15) 0.0071(16) 0.0003(16)
C12 0.043(2) 0.045(2) 0.0317(18) -0.0080(16) 0.0012(15) 0.0007(17)
C11 0.047(2) 0.0301(18) 0.052(2) -0.0058(17) 0.0123(18) -0.0035(16)
C14 0.059(3) 0.057(3) 0.0311(19) 0.0029(18) 0.0025(17) 0.020(2)
C7 0.058(2) 0.0331(19) 0.052(2) 0.0042(17) 0.0158(19) 0.0050(18)
C4 0.047(2) 0.041(2) 0.043(2) 0.0015(17) 0.0161(17) -0.0069(18)
C1 0.044(2) 0.042(2) 0.040(2) -0.0083(16) 0.0036(16) 0.0018(18)
C6 0.045(2) 0.0244(17) 0.047(2) -0.0016(15) 0.0145(17) -0.0015(15)
F1 0.0463(15) 0.109(2) 0.114(3) 0.0133(19) 0.0243(16) -0.0157(15)
C15 0.073(3) 0.038(2) 0.0285(18) 0.0002(15) 0.0064(18) 0.012(2)
C3 0.043(2) 0.044(2) 0.045(2) -0.0068(17) 0.0149(18) -0.0020(18)
C13 0.044(2) 0.064(3) 0.036(2) -0.0065(18) 0.0000(17) 0.006(2)
C10 0.046(2) 0.049(2) 0.082(3) 0.001(2) 0.025(2) -0.0078(19)
C18 0.075(3) 0.080(3) 0.052(3) 0.007(2) 0.006(2) 0.037(3)
C8 0.079(3) 0.051(3) 0.057(3) 0.017(2) 0.030(2) 0.011(2)
C9 0.077(3) 0.053(3) 0.082(4) 0.017(2) 0.045(3) 0.000(2)

loop_
_atom_type_symbol
_atom_type_description
_atom_type_scat_dispersion_real
_atom_type_scat_dispersion_imag
_atom_type_scat_source
C C 0.0033 0.0016 'International Tables Vol C Tables 4.2.6.8 and 6.1.1.4'
H H 0.0000 0.0000 'International Tables Vol C Tables 4.2.6.8 and 6.1.1.4'
N N 0.0061 0.0033 'International Tables Vol C Tables 4.2.6.8 and 6.1.1.4'
O O 0.0106 0.0060 'International Tables Vol C Tables 4.2.6.8 and 6.1.1.4'
F F 0.0171 0.0103 'International Tables Vol C Tables 4.2.6.8 and 6.1.1.4'
Cl Cl 0.1484 0.1585 'International Tables Vol C Tables 4.2.6.8 and 6.1.1.4'

loop_
_geom_angle_atom_site_label_1
_geom_angle_atom_site_label_2
_geom_angle_atom_site_label_3
_geom_angle
C11 O2 C12 110.6(3)
C5 N1 C4 109.3(3)
C5 N1 C17 125.6(3)
C4 N1 C17 125.0(3)
C16 C17 C12 119.6(3)
C16 C17 N1 120.2(3)
C12 C17 N1 120.2(3)
C15 C16 C17 119.1(4)
C15 C16 H16 120.5
C17 C16 H16 120.5
N1 C5 C2 106.9(3)
N1 C5 C6 121.8(3)
C2 C5 C6 131.3(3)
C5 C2 C3 107.5(3)
C5 C2 C1 125.9(3)
C3 C2 C1 126.4(3)
C13 C12 C17 120.1(4)
C13 C12 O2 120.7(3)
C17 C12 O2 119.3(3)
C6 C11 C10 120.0(4)
C6 C11 O2 120.4(3)
C10 C11 O2 119.7(4)
C15 C14 C13 115.6(3)
C15 C14 C18 122.0(4)
C13 C14 C18 122.4(4)
C8 C7 C6 120.0(4)
C8 C7 H7 120.0
C6 C7 H7 120.0
C3 C4 N1 108.4(3)
C3 C4 H4 125.8
N1 C4 H4 125.8
O1 C1 C2 124.6(4)
O1 C1 H1 117.7
C2 C1 H1 117.7
C11 C6 C7 118.7(3)
C11 C6 C5 119.9(3)
C7 C6 C5 121.4(3)
C16 C15 C14 123.5(4)
C16 C15 Cl1 116.9(3)
C14 C15 Cl1 119.6(3)
C4 C3 C2 107.8(3)
C4 C3 H3 126.1
C2 C3 H3 126.1
C12 C13 C14 122.0(4)
C12 C13 Cl2 118.1(3)
C14 C13 Cl2 119.9(3)
F1 C10 C9 120.1(4)
F1 C10 C11 118.7(4)
C9 C10 C11 121.2(4)
C14 C18 H18A 109.5
C14 C18 H18B 109.5
H18A C18 H18B 109.5
C14 C18 H18C 109.5
H18A C18 H18C 109.5
H18B C18 H18C 109.5
C9 C8 C7 121.1(4)
C9 C8 H8 119.4
C7 C8 H8 119.4
C8 C9 C10 119.0(4)
C8 C9 H9 120.5
C10 C9 H9 120.5

loop_
_geom_bond_atom_site_label_1
_geom_bond_atom_site_label_2
_geom_bond_distance
Cl1 C15 1.734(4)
Cl2 C13 1.728(4)
O2 C11 1.394(5)
O2 C12 1.396(5)
N1 C5 1.368(4)
N1 C4 1.385(4)
N1 C17 1.410(4)
O1 C1 1.211(4)
C17 C16 1.382(5)
C17 C12 1.384(5)
C16 C15 1.376(5)
C16 H16 0.9300
C5 C2 1.390(5)
C5 C6 1.463(5)
C2 C3 1.417(5)
C2 C1 1.441(5)
C12 C13 1.375(5)
C11 C6 1.374(5)
C11 C10 1.388(6)
C14 C15 1.387(6)
C14 C13 1.402(6)
C14 C18 1.500(5)
C7 C8 1.382(6)
C7 C6 1.402(5)
C7 H7 0.9300
C4 C3 1.345(5)
C4 H4 0.9300
C1 H1 0.9300
F1 C10 1.338(5)
C3 H3 0.9300
C10 C9 1.373(7)
C18 H18A 0.9600
C18 H18B 0.9600
C18 H18C 0.9600
C8 C9 1.361(7)
C8 H8 0.9300
C9 H9 0.9300

loop_
_geom_torsion_atom_site_label_1
_geom_torsion_atom_site_label_2
_geom_torsion_atom_site_label_3
_geom_torsion_atom_site_label_4
_geom_torsion
C5 N1 C17 C16 -135.3(4)
C4 N1 C17 C16 41.7(5)
C5 N1 C17 C12 44.0(5)
C4 N1 C17 C12 -139.0(4)
C12 C17 C16 C15 0.4(5)
N1 C17 C16 C15 179.7(3)
C4 N1 C5 C2 1.1(4)
C17 N1 C5 C2 178.5(3)
C4 N1 C5 C6 -178.2(3)
C17 N1 C5 C6 -0.8(5)
N1 C5 C2 C3 -0.6(4)
C6 C5 C2 C3 178.7(4)
N1 C5 C2 C1 175.0(3)
C6 C5 C2 C1 -5.8(6)
C16 C17 C12 C13 -3.1(5)
N1 C17 C12 C13 177.6(3)
C16 C17 C12 O2 177.0(3)
N1 C17 C12 O2 -2.3(5)
C11 O2 C12 C13 109.7(4)
C11 O2 C12 C17 -70.4(4)
C12 O2 C11 C6 70.0(4)
C12 O2 C11 C10 -110.4(4)
C5 N1 C4 C3 -1.3(4)
C17 N1 C4 C3 -178.7(3)
C5 C2 C1 O1 -177.6(3)
C3 C2 C1 O1 -2.9(6)
C10 C11 C6 C7 4.0(5)
O2 C11 C6 C7 -176.5(3)
C10 C11 C6 C5 -176.2(3)
O2 C11 C6 C5 3.4(5)
C8 C7 C6 C11 -2.1(5)
C8 C7 C6 C5 178.0(3)
N1 C5 C6 C11 -43.5(5)
C2 C5 C6 C11 137.3(4)
N1 C5 C6 C7 136.4(4)
C2 C5 C6 C7 -42.8(6)
C17 C16 C15 C14 1.9(5)
C17 C16 C15 Cl1 -176.6(3)
C13 C14 C15 C16 -1.3(5)
C18 C14 C15 C16 179.2(4)
C13 C14 C15 Cl1 177.2(3)
C18 C14 C15 Cl1 -2.4(5)
N1 C4 C3 C2 0.9(4)
C5 C2 C3 C4 -0.2(4)
C1 C2 C3 C4 -175.7(4)
C17 C12 C13 C14 3.8(6)
O2 C12 C13 C14 -176.3(3)
C17 C12 C13 Cl2 -176.9(3)
O2 C12 C13 Cl2 3.0(5)
C15 C14 C13 C12 -1.6(6)
C18 C14 C13 C12 177.9(4)
C15 C14 C13 Cl2 179.1(3)
C18 C14 C13 Cl2 -1.4(5)
C6 C11 C10 F1 177.0(4)
O2 C11 C10 F1 -2.6(6)
C6 C11 C10 C9 -3.6(6)
O2 C11 C10 C9 176.8(4)
C6 C7 C8 C9 -0.2(6)
C7 C8 C9 C10 0.6(7)
F1 C10 C9 C8 -179.4(4)
C11 C10 C9 C8 1.3(7)
